data_7717064
loop_
_publ_author_name
'Pardiwala, Ankita'
'Desai, Meghal A.'
'Jangir, Ritambhara'

_publ_section_title
;
 Polyoxometalate-supported transition metal complexes for the oxidative
 cross-coupling of amines and alcohols.
;
_journal_issue 42
_journal_name_full 'Dalton transactions (Cambridge, England : 2003)'
_journal_page_first 17207
_journal_page_last 17220
_journal_paper_doi 10.1039/d4dt02289k
_journal_volume 53
_journal_year 2024
_chemical_formula_moiety 'C12 H28 Cu Mo8 N4 O30, 2(C3 H8 N O)'
_chemical_formula_sum 'C18 H44 Cu Mo8 N6 O32'
_chemical_formula_weight 1687.65
_space_group_crystal_system triclinic
_space_group_IT_number 2
_space_group_name_Hall '-P 1'
_space_group_name_H-M_alt 'P -1'
_atom_sites_solution_hydrogens geom
_atom_sites_solution_primary iterative
_audit_block_doi 10.5517/ccdc.csd.cc2k8fdp
_audit_creation_date 2024-08-30
_audit_creation_method
;
Olex2 1.3-ac4
(compiled 2018.12.18 svn.r3554 for Rigaku Oxford Diffraction, GUI svn.r1)
;
_audit_update_record
;
2024-09-03 deposited with the CCDC.	2024-09-20 downloaded from the CCDC.
;
_cell_angle_alpha 112.753(2)
_cell_angle_beta 104.637(2)
_cell_angle_gamma 107.424(2)
_cell_formula_units_Z 1
_cell_length_a 11.6217(2)
_cell_length_b 11.7346(2)
_cell_length_c 11.9051(2)
_cell_measurement_reflns_used 16437
_cell_measurement_temperature 296.68(10)
_cell_measurement_theta_max 26.8070
_cell_measurement_theta_min 2.0280
_cell_volume 1297.20(6)
_computing_cell_refinement 'CrysAlisPro 1.171.40.35a (Rigaku OD, 2018)'
_computing_data_collection 'CrysAlisPro 1.171.40.35a (Rigaku OD, 2018)'
_computing_data_reduction 'CrysAlisPro 1.171.40.35a (Rigaku OD, 2018)'
_computing_molecular_graphics 'Olex2 (Dolomanov et al., 2009)'
_computing_publication_material 'Olex2 (Dolomanov et al., 2009)'
_computing_structure_refinement 'ShelXL (Sheldrick, 2015)'
_computing_structure_solution 'olex2.solve (Bourhis et al., 2015)'
_diffrn_ambient_environment air
_diffrn_ambient_temperature 296.68(10)
_diffrn_detector 'CCD plate'
_diffrn_detector_area_resol_mean 10.0000
_diffrn_detector_type HyPix3000
_diffrn_measured_fraction_theta_full 0.979
_diffrn_measured_fraction_theta_max 0.979
_diffrn_measurement_details
;
List of Runs (angles in degrees, time in seconds):

  # Type    Start    End  Width  t~exp~   \w     \q     \k     \f   Frames
#--------------------------------------------------------------------------
  1  \w     -5.00  41.00   0.50    2.00    --   16.22 -30.00 -30.00   92
  2  \w      9.00  74.00   0.50    2.00    --   16.22 -15.00  30.00  130
  3  \w     10.00  60.00   0.50    2.00    --   16.22-125.00 -30.00  100
  4  \w    -28.00   6.00   0.50    2.00    --   16.22 -15.00  30.00   68
  5  \w    -37.00  20.00   0.50    2.00    --  -14.97 -94.00  60.00  114
  6  \w    -49.00 -23.00   0.50    2.00    --   16.22 -30.00   0.00   52
  7  \w    -51.00  42.00   0.50    2.00    --   16.22 -61.00   0.00  186
  8  \w    -37.00  22.00   0.50    2.00    --  -14.97 -94.00 -60.00  118
  9  \w    -37.00  22.00   0.50    2.00    --  -14.97 -94.00-120.00  118
 10  \w     11.00  71.00   0.50    2.00    --   16.22-125.00-150.00  120
 11  \w    -41.00  59.00   0.50    2.00    --  -14.97  30.00 -90.00  200
 12  \w    -10.00  85.00   0.50    2.00    --   16.22  61.00-120.00  190
 13  \w    -39.00  55.00   0.50    2.00    --  -14.97  45.00 -60.00  188
 14  \w    -60.00  49.00   0.50    2.00    --   16.22 -83.00 -18.00  218
 15  \w    -55.00 -26.00   0.50    2.00    --   16.22 -30.00 -30.00   58
 16  \w    -91.00  18.00   0.50    2.00    --  -14.97 -83.00 -18.00  218
 17  \w    -59.00 -33.00   0.50    2.00    --   16.22 -15.00  30.00   52
 18  \w    -89.00  10.00   0.50    2.00    --  -14.97 -30.00  60.00  198
 19  \w    -48.00  61.00   0.50    2.00    --  -14.97  83.00 103.00  218
 20  \w    -69.00 -10.00   0.50    2.00    --  -14.97 125.00 -90.00  118
 21  \w    -69.00 -10.00   0.50    2.00    --  -14.97 125.00-150.00  118
 22  \w     14.00  61.00   0.50    2.00    --   16.22  83.00 103.00   94
 23  \w    -69.00 -56.50   0.50    2.00    --  -14.97 125.00 120.00   25
;
_diffrn_measurement_device 'four-circle diffractometer'
_diffrn_measurement_device_type 'XtaLAB Synergy, Single source at offset/far, HyPix3000'
_diffrn_measurement_method '\w scans'
_diffrn_orient_matrix_type 'CrysAlisPro convention (1999,Acta A55,543-557)'
_diffrn_orient_matrix_UB_11 0.0461773000
_diffrn_orient_matrix_UB_12 0.0679558000
_diffrn_orient_matrix_UB_13 0.0221210000
_diffrn_orient_matrix_UB_21 0.0413191000
_diffrn_orient_matrix_UB_22 -0.0262310000
_diffrn_orient_matrix_UB_23 -0.0249014000
_diffrn_orient_matrix_UB_31 -0.0335052000
_diffrn_orient_matrix_UB_32 -0.0071927000
_diffrn_orient_matrix_UB_33 -0.0628694000
_diffrn_radiation_monochromator mirror
_diffrn_radiation_probe x-ray
_diffrn_radiation_type MoK\a
_diffrn_radiation_wavelength 0.71073
_diffrn_reflns_av_R_equivalents 0.0604
_diffrn_reflns_av_unetI/netI 0.0376
_diffrn_reflns_Laue_measured_fraction_full 0.979
_diffrn_reflns_Laue_measured_fraction_max 0.979
_diffrn_reflns_limit_h_max 13
_diffrn_reflns_limit_h_min -13
_diffrn_reflns_limit_k_max 14
_diffrn_reflns_limit_k_min -14
_diffrn_reflns_limit_l_max 14
_diffrn_reflns_limit_l_min -14
_diffrn_reflns_number 22841
_diffrn_reflns_point_group_measured_fraction_full 0.979
_diffrn_reflns_point_group_measured_fraction_max 0.979
_diffrn_reflns_theta_full 25.242
_diffrn_reflns_theta_max 25.350
_diffrn_reflns_theta_min 3.425
_diffrn_source 'micro-focus sealed X-ray tube'
_diffrn_source_type 'PhotonJet (Mo) X-ray Source'
_diffrn_standards_number 0
_exptl_absorpt_coefficient_mu 2.357
_exptl_absorpt_correction_T_max 1.00000
_exptl_absorpt_correction_T_min 0.19670
_exptl_absorpt_correction_type multi-scan
_exptl_absorpt_process_details
;
CrysAlisPro 1.171.40.35a (Rigaku Oxford Diffraction, 2018)
Empirical absorption correction using spherical harmonics,
 implemented in SCALE3 ABSPACK scaling algorithm.
;
_exptl_crystal_colour 'metallic greenish green'
_exptl_crystal_colour_lustre metallic
_exptl_crystal_colour_modifier greenish
_exptl_crystal_colour_primary green
_exptl_crystal_density_diffrn 2.160
_exptl_crystal_description block
_exptl_crystal_F_000 815
_exptl_crystal_size_max 0.23
_exptl_crystal_size_mid 0.21
_exptl_crystal_size_min 0.16
_refine_diff_density_max 2.133
_refine_diff_density_min -1.230
_refine_diff_density_rms 0.168
_refine_ls_extinction_coef 0.078(3)
_refine_ls_extinction_expression Fc^*^=kFc[1+0.001xFc^2^\l^3^/sin(2\q)]^-1/4^
_refine_ls_extinction_method 'SHELXL-2018/3 (Sheldrick 2018)'
_refine_ls_goodness_of_fit_ref 1.062
_refine_ls_hydrogen_treatment constr
_refine_ls_matrix_type full
_refine_ls_number_parameters 303
_refine_ls_number_reflns 4645
_refine_ls_number_restraints 259
_refine_ls_restrained_S_all 1.034
_refine_ls_R_factor_all 0.0461
_refine_ls_R_factor_gt 0.0439
_refine_ls_shift/su_max 0.000
_refine_ls_shift/su_mean 0.000
_refine_ls_structure_factor_coef Fsqd
_refine_ls_weighting_details 'w=1/[\s^2^(Fo^2^)+(0.0759P)^2^+5.8465P] where P=(Fo^2^+2Fc^2^)/3'
_refine_ls_weighting_scheme calc
_refine_ls_wR_factor_gt 0.1312
_refine_ls_wR_factor_ref 0.1330
_reflns_Friedel_coverage 0.000
_reflns_number_gt 4268
_reflns_number_total 4645
_reflns_threshold_expression 'I > 2\s(I)'
_cod_data_source_file d4dt02289k2.cif
_cod_data_source_block exter213
_cod_depositor_comments 'Adding full bibliography for 7717064--7717066.cif.'
_cod_original_cell_volume 1297.20(5)
_cod_database_code 7717064
_shelx_shelxl_version_number 2018/3
_chemical_oxdiff_formula 'C28 H20 Cu Mo8 O26 N8'
_shelx_space_group_comment
;
The symmetry employed for this shelxl refinement is uniquely defined
by the following loop, which should always be used as a source of
symmetry information in preference to the above space-group names.
They are only intended as comments.
;
_shelx_estimated_absorpt_t_max 0.704
_shelx_estimated_absorpt_t_min 0.613
_reflns_odcompleteness_completeness 99.17
_reflns_odcompleteness_iscentric 1
_reflns_odcompleteness_theta 26.32
_olex2_refinement_description
;
1. Fixed Uiso
 At 1.2 times of:
  All C(H) groups
 At 1.5 times of:
  All C(H,H,H) groups, All O(H) groups
2. Rigid body (RIGU) restrains
 All non-hydrogen atoms
 with sigma for 1-2 distances of 0.004 and sigma for 1-3 distances of 0.004
3.a Aromatic/amide H refined with riding coordinates:
 C1(H1), C4(H4), C9(H9)
3.b Idealised Me refined as rotating group:
 C3(H3A,H3B,H3C), C6(H6A,H6B,H6C), C5(H5A,H5B,H5C), C7(H7A,H7B,H7C), C2(H2A,
 H2B,H2C), C8(H8A,H8B,H8C)
3.c Idealised tetrahedral OH refined as rotating group:
 O17(H17)
;
_smtbx_masks_void_probe_radius 1.2
_smtbx_masks_void_truncation_radius 1.2
_olex2_submission_special_instructions 'No special instructions were received'
_oxdiff_exptl_absorpt_empirical_details
;
Empirical correction (ABSPACK) includes:
- Absorption correction using spherical harmonics
- Frame scaling
;
_oxdiff_exptl_absorpt_empirical_full_max 2.850
_oxdiff_exptl_absorpt_empirical_full_min 0.516

loop_
_space_group_symop_operation_xyz
'x, y, z'
'-x, -y, -z'

loop_
_atom_site_label
_atom_site_type_symbol
_atom_site_fract_x
_atom_site_fract_y
_atom_site_fract_z
_atom_site_U_iso_or_equiv
_atom_site_adp_type
_atom_site_occupancy
_atom_site_site_symmetry_order
_atom_site_calc_flag
_atom_site_refinement_flags_posn
_atom_site_refinement_flags_adp
_atom_site_refinement_flags_occupancy
_atom_site_disorder_assembly
_atom_site_disorder_group
Mo2 Mo 0.33398(4) 0.37175(5) 0.39520(4) 0.01885(18) Uani 1 1 d . U . . .
Mo4 Mo 0.68443(5) 0.37436(5) 0.67153(5) 0.02159(18) Uani 1 1 d . U . . .
Mo3 Mo 0.44750(5) 0.45687(5) 0.70756(5) 0.02148(18) Uani 1 1 d . U . . .
Mo1 Mo 0.56796(5) 0.28853(5) 0.35847(5) 0.02253(18) Uani 1 1 d . U . . .
Cu1 Cu 1.000000 0.500000 1.000000 0.0238(3) Uani 1 2 d S TU P . .
O15 O 1.0893(4) 0.3869(4) 0.9412(4) 0.0301(9) Uani 1 1 d . U . . .
O14 O 1.1203(4) 0.6442(4) 0.9823(5) 0.0323(10) Uani 1 1 d . U . . .
O4 O 0.3319(4) 0.4753(4) 0.5662(4) 0.0210(8) Uani 1 1 d . U . . .
O3 O 0.4316(4) 0.3395(4) 0.2834(4) 0.0217(8) Uani 1 1 d . U . . .
O5 O 0.6170(4) 0.4681(4) 0.7891(4) 0.0267(9) Uani 1 1 d . U . . .
O9 O 0.2273(4) 0.4097(4) 0.3002(4) 0.0247(8) Uani 1 1 d . U . . .
O2 O 0.7139(4) 0.3398(4) 0.5129(4) 0.0246(8) Uani 1 1 d . U . . .
O11 O 0.4241(5) 0.5479(5) 0.8426(4) 0.0346(10) Uani 1 1 d . U . . .
O1 O 0.5177(4) 0.4033(4) 0.5332(4) 0.0210(8) Uani 1 1 d . U . . .
N2 N 1.1676(5) 0.2347(5) 0.9480(5) 0.0333(11) Uani 1 1 d . U . . .
O6 O 0.8334(4) 0.4089(5) 0.7817(4) 0.0323(10) Uani 1 1 d . U . . .
N1 N 1.3239(5) 0.7911(5) 1.0311(5) 0.0284(10) Uani 1 1 d . U . . .
O12 O 0.3468(4) 0.2893(4) 0.6493(5) 0.0324(10) Uani 1 1 d . U . . .
O13 O 0.5824(5) 0.2104(4) 0.6229(5) 0.0347(10) Uani 1 1 d . U . . .
O10 O 0.2426(4) 0.2082(4) 0.3534(5) 0.0329(10) Uani 1 1 d . U . . .
O7 O 0.6319(5) 0.2586(5) 0.2425(5) 0.0387(11) Uani 1 1 d . U . . .
N3 N 0.0156(6) 0.2723(7) 0.4969(7) 0.0459(14) Uani 1 1 d . U . . .
O8 O 0.4648(5) 0.1311(4) 0.3234(5) 0.0358(10) Uani 1 1 d . U . . .
C1 C 1.2410(6) 0.6794(6) 1.0194(6) 0.0272(12) Uani 1 1 d . U . . .
H1 H 1.274100 0.623598 1.040009 0.033 Uiso 1 1 calc R . . . .
C3 C 1.2784(7) 0.8809(7) 0.9956(7) 0.0395(15) Uani 1 1 d . U . . .
H3A H 1.314192 0.898397 0.936386 0.059 Uiso 1 1 calc GR . . . .
H3B H 1.307972 0.966593 1.075472 0.059 Uiso 1 1 calc GR . . . .
H3C H 1.183152 0.836712 0.951646 0.059 Uiso 1 1 calc GR . . . .
C4 C 1.0969(6) 0.3015(6) 0.9768(6) 0.0299(13) Uani 1 1 d . U . . .
H4 H 1.050268 0.284301 1.026038 0.036 Uiso 1 1 calc R . . . .
O17 O -0.0030(10) 0.0575(8) 0.3856(10) 0.107(3) Uani 1 1 d . U . . .
H17 H 0.023799 0.005590 0.400874 0.160 Uiso 1 1 calc GR . . . .
C6 C 1.1689(9) 0.1323(8) 0.9888(8) 0.056(2) Uani 1 1 d . U . . .
H6A H 1.108437 0.121240 1.030076 0.084 Uiso 1 1 calc GR . . . .
H6B H 1.256968 0.162808 1.051739 0.084 Uiso 1 1 calc GR . . . .
H6C H 1.142300 0.045566 0.911466 0.084 Uiso 1 1 calc GR . . . .
C9 C 0.0327(9) 0.1619(10) 0.4914(12) 0.065(2) Uani 1 1 d . U . . .
H9 H 0.073235 0.165124 0.571381 0.078 Uiso 1 1 calc R . . . .
C5 C 1.2493(9) 0.2625(10) 0.8797(9) 0.061(2) Uani 1 1 d . U . . .
H5A H 1.226188 0.178051 0.801470 0.092 Uiso 1 1 calc GR . . . .
H5B H 1.341045 0.301335 0.938738 0.092 Uiso 1 1 calc GR . . . .
H5C H 1.234956 0.326549 0.853409 0.092 Uiso 1 1 calc GR . . . .
C7 C 0.0589(9) 0.3919(9) 0.6254(10) 0.065(2) Uani 1 1 d . U . . .
H7A H 0.113522 0.384544 0.695109 0.097 Uiso 1 1 calc GR . . . .
H7B H -0.017228 0.396906 0.640605 0.097 Uiso 1 1 calc GR . . . .
H7C H 0.109040 0.473804 0.625887 0.097 Uiso 1 1 calc GR . . . .
C2 C 1.4663(7) 0.8321(8) 1.0788(8) 0.0430(16) Uani 1 1 d . U . . .
H2A H 1.485476 0.768905 1.103655 0.064 Uiso 1 1 calc GR . . . .
H2B H 1.513625 0.923552 1.155407 0.064 Uiso 1 1 calc GR . . . .
H2C H 1.493569 0.830788 1.008827 0.064 Uiso 1 1 calc GR . . . .
C8 C -0.0478(12) 0.2742(14) 0.3784(12) 0.086(3) Uani 1 1 d . U . . .
H8A H -0.095785 0.181607 0.303617 0.129 Uiso 1 1 calc GR . . . .
H8B H 0.018147 0.328669 0.361382 0.129 Uiso 1 1 calc GR . . . .
H8C H -0.108253 0.313499 0.390466 0.129 Uiso 1 1 calc GR . . . .

loop_
_atom_site_aniso_label
_atom_site_aniso_U_11
_atom_site_aniso_U_22
_atom_site_aniso_U_33
_atom_site_aniso_U_23
_atom_site_aniso_U_13
_atom_site_aniso_U_12
Mo2 0.0147(3) 0.0161(3) 0.0163(3) 0.0044(2) 0.0032(2) 0.0032(2)
Mo4 0.0188(3) 0.0211(3) 0.0186(3) 0.0078(2) 0.0034(2) 0.0080(2)
Mo3 0.0209(3) 0.0229(3) 0.0185(3) 0.0092(2) 0.0084(2) 0.0085(2)
Mo1 0.0234(3) 0.0206(3) 0.0167(3) 0.0042(2) 0.0057(2) 0.0106(2)
Cu1 0.0189(5) 0.0197(5) 0.0293(5) 0.0109(4) 0.0075(4) 0.0084(4)
O15 0.028(2) 0.029(2) 0.034(2) 0.0150(19) 0.0125(19) 0.0154(19)
O14 0.025(2) 0.031(2) 0.043(3) 0.023(2) 0.0115(19) 0.0115(18)
O4 0.0196(19) 0.0231(19) 0.0191(19) 0.0083(16) 0.0104(16) 0.0092(17)
O3 0.0191(19) 0.0213(19) 0.0141(18) 0.0040(16) 0.0034(15) 0.0059(16)
O5 0.028(2) 0.031(2) 0.0175(19) 0.0106(17) 0.0072(17) 0.0136(19)
O9 0.0183(19) 0.0203(19) 0.022(2) 0.0060(17) 0.0005(16) 0.0051(17)
O2 0.024(2) 0.024(2) 0.022(2) 0.0076(17) 0.0084(17) 0.0124(18)
O11 0.042(3) 0.039(2) 0.025(2) 0.014(2) 0.018(2) 0.021(2)
O1 0.0158(19) 0.0185(18) 0.0182(19) 0.0054(16) 0.0034(16) 0.0032(15)
N2 0.031(3) 0.024(3) 0.031(3) 0.006(2) 0.003(2) 0.014(2)
O6 0.031(2) 0.036(2) 0.024(2) 0.0133(19) 0.0032(18) 0.016(2)
N1 0.025(2) 0.026(2) 0.029(3) 0.012(2) 0.010(2) 0.009(2)
O12 0.029(2) 0.025(2) 0.034(2) 0.0146(19) 0.0103(19) 0.0050(19)
O13 0.031(2) 0.022(2) 0.038(3) 0.012(2) 0.011(2) 0.0034(19)
O10 0.030(2) 0.020(2) 0.037(2) 0.0108(19) 0.010(2) 0.0041(19)
O7 0.046(3) 0.047(3) 0.027(2) 0.015(2) 0.019(2) 0.028(2)
N3 0.031(3) 0.045(3) 0.061(4) 0.026(3) 0.019(3) 0.016(3)
O8 0.037(3) 0.019(2) 0.034(2) 0.0081(19) 0.006(2) 0.008(2)
C1 0.025(3) 0.027(3) 0.024(3) 0.011(2) 0.006(2) 0.010(2)
C3 0.045(4) 0.029(3) 0.045(4) 0.021(3) 0.018(3) 0.014(3)
C4 0.025(3) 0.024(3) 0.027(3) 0.007(2) 0.004(2) 0.009(3)
O17 0.133(8) 0.051(4) 0.150(8) 0.042(4) 0.094(7) 0.040(5)
C6 0.071(6) 0.041(4) 0.051(5) 0.020(4) 0.010(4) 0.035(4)
C9 0.045(5) 0.053(4) 0.108(7) 0.046(4) 0.040(5) 0.023(4)
C5 0.059(5) 0.070(6) 0.068(6) 0.028(5) 0.037(5) 0.046(5)
C7 0.048(5) 0.055(5) 0.078(5) 0.025(4) 0.029(5) 0.018(4)
C2 0.026(3) 0.042(4) 0.040(4) 0.011(3) 0.009(3) 0.007(3)
C8 0.091(8) 0.115(10) 0.082(6) 0.064(7) 0.038(6) 0.060(8)

loop_
_atom_type_symbol
_atom_type_description
_atom_type_scat_dispersion_real
_atom_type_scat_dispersion_imag
_atom_type_scat_source
C C 0.0033 0.0016 'International Tables Vol C Tables 4.2.6.8 and 6.1.1.4'
H H 0.0000 0.0000 'International Tables Vol C Tables 4.2.6.8 and 6.1.1.4'
Cu Cu 0.3201 1.2651 'International Tables Vol C Tables 4.2.6.8 and 6.1.1.4'
Mo Mo -1.6832 0.6857 'International Tables Vol C Tables 4.2.6.8 and 6.1.1.4'
N N 0.0061 0.0033 'International Tables Vol C Tables 4.2.6.8 and 6.1.1.4'
O O 0.0106 0.0060 'International Tables Vol C Tables 4.2.6.8 and 6.1.1.4'

loop_
_geom_angle_atom_site_label_1
_geom_angle_atom_site_label_2
_geom_angle_atom_site_label_3
_geom_angle
_geom_angle_site_symmetry_1
_geom_angle_site_symmetry_3
_geom_angle_publ_flag
O4 Mo2 O3 149.91(16) . . ?
O4 Mo2 O1 78.76(15) . . ?
O4 Mo2 O1 78.08(15) . 2_666 ?
O3 Mo2 O1 78.16(15) . 2_666 ?
O3 Mo2 O1 77.85(15) . . ?
O9 Mo2 O4 97.96(18) . . ?
O9 Mo2 O3 96.58(18) . . ?
O9 Mo2 O1 81.64(16) . 2_666 ?
O9 Mo2 O1 157.80(17) . . ?
O1 Mo2 O1 76.19(16) . 2_666 ?
O10 Mo2 O4 101.7(2) . . ?
O10 Mo2 O3 99.8(2) . . ?
O10 Mo2 O9 105.0(2) . . ?
O10 Mo2 O1 97.13(19) . . ?
O10 Mo2 O1 173.27(18) . 2_666 ?
O5 Mo4 O9 78.10(17) . 2_666 ?
O5 Mo4 O2 146.03(17) . . ?
O5 Mo4 O1 75.18(15) . . ?
O9 Mo4 O1 70.35(13) 2_666 . ?
O2 Mo4 O9 77.89(16) . 2_666 ?
O2 Mo4 O1 74.31(15) . . ?
O6 Mo4 O5 102.02(19) . . ?
O6 Mo4 O9 90.26(18) . 2_666 ?
O6 Mo4 O2 101.76(19) . . ?
O6 Mo4 O1 160.60(19) . . ?
O13 Mo4 O5 98.3(2) . . ?
O13 Mo4 O9 164.93(19) . 2_666 ?
O13 Mo4 O2 98.7(2) . . ?
O13 Mo4 O1 94.58(19) . . ?
O13 Mo4 O6 104.8(2) . . ?
O4 Mo3 O3 71.20(14) . 2_666 ?
O4 Mo3 O1 73.12(14) . . ?
O3 Mo3 O1 71.20(13) 2_666 . ?
O5 Mo3 O4 146.01(16) . . ?
O5 Mo3 O3 84.54(16) . 2_666 ?
O5 Mo3 O1 76.77(15) . . ?
O11 Mo3 O4 101.47(19) . . ?
O11 Mo3 O3 90.07(19) . 2_666 ?
O11 Mo3 O5 102.0(2) . . ?
O11 Mo3 O1 161.26(19) . . ?
O11 Mo3 O12 105.1(2) . . ?
O12 Mo3 O4 96.01(19) . . ?
O12 Mo3 O3 162.09(18) . 2_666 ?
O12 Mo3 O5 101.2(2) . . ?
O12 Mo3 O1 93.41(19) . . ?
O3 Mo1 O4 71.22(14) . 2_666 ?
O3 Mo1 O1 73.59(15) . . ?
O2 Mo1 O4 82.61(15) . 2_666 ?
O2 Mo1 O3 145.42(16) . . ?
O2 Mo1 O1 76.81(15) . . ?
O1 Mo1 O4 71.08(13) . 2_666 ?
O7 Mo1 O4 90.0(2) . 2_666 ?
O7 Mo1 O3 101.0(2) . . ?
O7 Mo1 O2 101.3(2) . . ?
O7 Mo1 O1 161.1(2) . . ?
O8 Mo1 O4 162.84(19) . 2_666 ?
O8 Mo1 O3 98.1(2) . . ?
O8 Mo1 O2 101.0(2) . . ?
O8 Mo1 O1 93.26(19) . . ?
O8 Mo1 O7 105.5(2) . . ?
O15 Cu1 O15 180.0 2_767 . ?
O15 Cu1 O14 89.47(18) . . ?
O15 Cu1 O14 90.53(18) . 2_767 ?
O15 Cu1 O14 89.47(18) 2_767 2_767 ?
O15 Cu1 O14 90.53(18) 2_767 . ?
O15 Cu1 O6 83.93(16) 2_767 . ?
O15 Cu1 O6 83.93(16) . 2_767 ?
O15 Cu1 O6 96.07(16) 2_767 2_767 ?
O15 Cu1 O6 96.07(16) . . ?
O14 Cu1 O14 180.0(2) 2_767 . ?
O14 Cu1 O6 88.67(17) . 2_767 ?
O14 Cu1 O6 91.33(17) 2_767 2_767 ?
O14 Cu1 O6 91.33(17) . . ?
O14 Cu1 O6 88.67(17) 2_767 . ?
O6 Cu1 O6 180.00(17) . 2_767 ?
C4 O15 Cu1 122.9(4) . . ?
C1 O14 Cu1 123.6(4) . . ?
Mo2 O4 Mo3 110.27(17) . . ?
Mo2 O4 Mo1 110.26(17) . 2_666 ?
Mo3 O4 Mo1 103.55(16) . 2_666 ?
Mo2 O3 Mo3 110.33(17) . 2_666 ?
Mo2 O3 Mo1 109.83(18) . . ?
Mo1 O3 Mo3 104.43(16) . 2_666 ?
Mo3 O5 Mo4 116.9(2) . . ?
Mo2 O9 Mo4 115.83(19) . 2_666 ?
Mo1 O2 Mo4 116.4(2) . . ?
Mo2 O1 Mo2 103.81(16) . 2_666 ?
Mo2 O1 Mo4 164.0(2) . . ?
Mo2 O1 Mo4 92.17(13) 2_666 . ?
Mo2 O1 Mo3 97.45(14) 2_666 . ?
Mo2 O1 Mo3 91.24(13) . . ?
Mo2 O1 Mo1 91.85(13) . . ?
Mo3 O1 Mo4 86.21(12) . . ?
Mo1 O1 Mo2 97.86(14) . 2_666 ?
Mo1 O1 Mo4 86.27(12) . . ?
Mo1 O1 Mo3 163.18(19) . . ?
C4 N2 C6 120.5(6) . . ?
C4 N2 C5 121.6(6) . . ?
C5 N2 C6 117.9(6) . . ?
Mo4 O6 Cu1 154.5(2) . . ?
C1 N1 C3 121.5(5) . . ?
C1 N1 C2 121.9(5) . . ?
C2 N1 C3 116.6(6) . . ?
C9 N3 C7 120.0(8) . . ?
C9 N3 C8 121.8(9) . . ?
C8 N3 C7 118.2(8) . . ?
O14 C1 N1 123.1(5) . . ?
O15 C4 N2 123.1(6) . . ?
O17 C9 N3 122.8(11) . . ?

loop_
_geom_bond_atom_site_label_1
_geom_bond_atom_site_label_2
_geom_bond_distance
_geom_bond_site_symmetry_2
_geom_bond_publ_flag
Mo2 O4 1.936(4) . ?
Mo2 O3 1.957(4) . ?
Mo2 O9 1.740(4) . ?
Mo2 O1 2.336(4) 2_666 ?
Mo2 O1 2.163(4) . ?
Mo2 O10 1.683(4) . ?
Mo4 O5 1.913(4) . ?
Mo4 O9 2.280(4) 2_666 ?
Mo4 O2 1.915(4) . ?
Mo4 O1 2.408(4) . ?
Mo4 O6 1.703(4) . ?
Mo4 O13 1.694(4) . ?
Mo3 O4 1.999(4) . ?
Mo3 O3 2.326(4) 2_666 ?
Mo3 O5 1.903(4) . ?
Mo3 O11 1.693(4) . ?
Mo3 O1 2.351(4) . ?
Mo3 O12 1.695(4) . ?
Mo1 O4 2.336(4) 2_666 ?
Mo1 O3 1.983(4) . ?
Mo1 O2 1.891(4) . ?
Mo1 O1 2.323(4) . ?
Mo1 O7 1.697(4) . ?
Mo1 O8 1.688(5) . ?
Cu1 O15 1.949(4) 2_767 ?
Cu1 O15 1.949(4) . ?
Cu1 O14 1.967(4) 2_767 ?
Cu1 O14 1.967(4) . ?
Cu1 O6 2.391(4) . ?
Cu1 O6 2.391(4) 2_767 ?
O15 C4 1.246(7) . ?
O14 C1 1.238(7) . ?
N2 C4 1.315(8) . ?
N2 C6 1.463(9) . ?
N2 C5 1.441(10) . ?
N1 C1 1.304(8) . ?
N1 C3 1.461(8) . ?
N1 C2 1.460(8) . ?
N3 C9 1.348(11) . ?
N3 C7 1.446(11) . ?
N3 C8 1.429(12) . ?
O17 C9 1.223(12) . ?

loop_
_smtbx_masks_void_nr
_smtbx_masks_void_average_x
_smtbx_masks_void_average_y
_smtbx_masks_void_average_z
_smtbx_masks_void_volume
_smtbx_masks_void_count_electrons
_smtbx_masks_void_content
1 -0.239 0.061 0.557 73.9 34.9 '0.9 DMF'
2 0.239 0.939 0.443 73.9 34.6 '0.9 DMF'
